data_2021172
loop_
_publ_author_name
'Brito, Maria V.'
'Marques, Ricardo A.'
'Mattos, Marcos C.'
'Alvarenga, Meiry E.'
'Valdo, Ana Karoline S. M.'
'Oliveira, Maria C. F.'
'Martins, Felipe T.'

_publ_section_title
;
 Semisynthesis and absolute configuration of a novel rearranged
 19,20-\d-lactone (9\bH)-pimarane diterpene
;
_journal_coeditor_code QS3074
_journal_issue 8
_journal_name_full 'Acta Crystallographica Section C Structural Chemistry'
_journal_paper_doi 10.1107/S2053229618009452
_journal_volume 74
_journal_year 2018
_chemical_formula_iupac 'C20 H26 O6'
_chemical_formula_moiety 'C20 H26 O6'
_chemical_formula_sum 'C20 H26 O6'
_chemical_formula_weight 362.41
_chemical_name_common
;
3\b,20-Epoxy-3\a,16-dihydroxy-15-oxo-7-pimaren-19,6\b-olide
;
_chemical_name_systematic
13-Hydroxy-5-(2-hydroxyacetyl)-5,12-dimethyl-10,14-dioxapentacyclo[11.2.2.1^{1,9}.0^{2,7}.0^{12,18}^]octadec-7-en-11-one
_space_group_crystal_system orthorhombic
_space_group_IT_number 19
_space_group_name_Hall 'P 2ac 2ab'
_space_group_name_H-M_alt 'P 21 21 21'
_symmetry_space_group_name_Hall 'P 2ac 2ab'
_symmetry_space_group_name_H-M 'P 21 21 21'
_atom_sites_solution_hydrogens geom
_audit_creation_method 'WinGX routine CIF_UPDATE'
_cell_angle_alpha 90
_cell_angle_beta 90
_cell_angle_gamma 90
_cell_formula_units_Z 4
_cell_length_a 6.6712(3)
_cell_length_b 11.9999(5)
_cell_length_c 22.2073(8)
_cell_measurement_reflns_used 2644
_cell_measurement_temperature 296(2)
_cell_measurement_theta_max 21.48
_cell_measurement_theta_min 2.499
_cell_volume 1777.78(13)
_computing_cell_refinement
;
SAINT (Bruker, 2003)
;
_computing_data_collection
;
APEX2 (Bruker, 2003)
;
_computing_data_reduction
;
SAINT (Bruker, 2003)
;
_computing_molecular_graphics
;
ORTEP-3 for Windows (Farrugia, 2012) and Mercury (Macrae <i>et al</i>.,
2008)
;
_computing_publication_material
;
WinGX (Farrugia, 2012)
;
_computing_structure_refinement
;
SHELXL2014 (Sheldrick, 2015)
;
_computing_structure_solution
;
SIR92 (Altomare <i>et al</i>.,  1993)
;
_diffrn_ambient_temperature 296(2)
_diffrn_measured_fraction_theta_full 0.973
_diffrn_measured_fraction_theta_max 0.99
_diffrn_measurement_device_type 'Bruker APEXII CCD'
_diffrn_measurement_method CCD
_diffrn_radiation_type MoK\a
_diffrn_radiation_wavelength 0.71073
_diffrn_reflns_av_R_equivalents 0.0543
_diffrn_reflns_limit_h_max 7
_diffrn_reflns_limit_h_min -7
_diffrn_reflns_limit_k_max 14
_diffrn_reflns_limit_k_min -9
_diffrn_reflns_limit_l_max 25
_diffrn_reflns_limit_l_min -26
_diffrn_reflns_number 8148
_diffrn_reflns_theta_full 25.242
_diffrn_reflns_theta_max 25.061
_diffrn_reflns_theta_min 1.929
_exptl_absorpt_coefficient_mu 0.099
_exptl_absorpt_correction_T_max 0.992
_exptl_absorpt_correction_T_min 0.601
_exptl_absorpt_correction_type multi-scan
_exptl_absorpt_process_details
;
(SADABS; Krause <i>et al.</i>,  2015)
;
_exptl_crystal_colour colourless
_exptl_crystal_density_diffrn 1.354
_exptl_crystal_description needle
_exptl_crystal_F_000 776
_exptl_crystal_size_max 0.28
_exptl_crystal_size_mid 0.11
_exptl_crystal_size_min 0.08
_refine_diff_density_max 0.314
_refine_diff_density_min -0.266
_refine_ls_abs_structure_details
;
Flack <i>x</i> determined using 791 quotients [(I+)-(I-)]/[(I+)+(I-)]
(Parsons <i>et al.</i>,  2013)
;
_refine_ls_abs_structure_Flack 0.1(10)
_refine_ls_extinction_method none
_refine_ls_goodness_of_fit_ref 1.039
_refine_ls_hydrogen_treatment constr
_refine_ls_matrix_type full
_refine_ls_number_parameters 237
_refine_ls_number_reflns 3080
_refine_ls_number_restraints 0
_refine_ls_restrained_S_all 1.039
_refine_ls_R_factor_all 0.0805
_refine_ls_R_factor_gt 0.0611
_refine_ls_shift/su_max 0
_refine_ls_shift/su_mean 0
_refine_ls_structure_factor_coef Fsqd
_refine_ls_weighting_details 'w=1/[\s^2^(Fo^2^)+(0.0810P)^2^+0.4497P] where P=(Fo^2^+2Fc^2^)/3'
_refine_ls_weighting_scheme calc
_refine_ls_wR_factor_ref 0.1643
_reflns_number_gt 2363
_reflns_number_total 3080
_reflns_threshold_expression 'I > 2\s(I)'
_cod_data_source_file qs3074sup1.cif
_cod_data_source_block compound_1
_cod_database_code 2021172
_shelxl_version_number 2.014

loop_
_space_group_symop_operation_xyz
'x, y, z'
'x+1/2, -y+1/2, -z'
'-x, y+1/2, -z+1/2'
'-x+1/2, -y, z+1/2'

loop_
_atom_site_type_symbol
_atom_site_label
_atom_site_fract_x
_atom_site_fract_y
_atom_site_fract_z
_atom_site_U_iso_or_equiv
_atom_site_adp_type
_atom_site_calc_flag
_atom_site_occupancy
O O6 -0.1966(5) 0.2471(3) 0.20866(14) 0.0517(9) Uani d 1
O O2 -0.2503(5) 0.1843(3) 0.06324(14) 0.0513(9) Uani d 1
O O5 -0.4147(6) 0.3351(3) 0.09337(17) 0.0647(11) Uani d 1
O O1 -0.1766(6) 0.4353(3) 0.19939(16) 0.0635(11) Uani d 1
H H1 -0.2906 0.4335 0.1856 0.095 Uiso calc 1
O O3 0.4005(15) -0.3499(4) 0.0574(2) 0.149(3) Uani d 1
C C3 -0.0773(8) 0.3367(4) 0.1850(2) 0.0494(12) Uani d 1
C C4 -0.0581(8) 0.3164(4) 0.1166(2) 0.0441(11) Uani d 1
C C5 0.0713(7) 0.2112(4) 0.10705(19) 0.0394(10) Uani d 1
H H5 0.203 0.233 0.0914 0.047 Uiso calc 1
C C10 0.0980(7) 0.1499(4) 0.16722(18) 0.0369(10) Uani d 1
C C9 0.1759(7) 0.0310(4) 0.15811(19) 0.0398(11) Uani d 1
H H9 0.1392 -0.0107 0.1944 0.048 Uiso calc 1
C C11 0.4035(8) 0.0199(4) 0.1515(2) 0.0516(13) Uani d 1
H H11A 0.4692 0.0543 0.1857 0.062 Uiso calc 1
H H11B 0.447 0.0583 0.1153 0.062 Uiso calc 1
C C12 0.4642(8) -0.1038(4) 0.1477(3) 0.0553(13) Uani d 1
H H12A 0.4333 -0.1398 0.1857 0.066 Uiso calc 1
H H12B 0.6079 -0.1087 0.1415 0.066 Uiso calc 1
C C13 0.3566(8) -0.1671(4) 0.0962(2) 0.0492(12) Uani d 1
C C15 0.3988(8) -0.2915(4) 0.1001(2) 0.0526(13) Uani d 1
C C20 -0.1061(7) 0.1397(4) 0.1984(2) 0.0471(12) Uani d 1
H H20A -0.1948 0.095 0.1736 0.057 Uiso calc 1
H H20B -0.0892 0.1018 0.2366 0.057 Uiso calc 1
C C19 -0.2590(9) 0.2832(4) 0.09157(19) 0.0457(12) Uani d 1
C C6 -0.0413(8) 0.1463(4) 0.0591(2) 0.0464(12) Uani d 1
H H6 0.011 0.169 0.0197 0.056 Uiso calc 1
C C7 -0.0250(8) 0.0234(4) 0.0634(2) 0.0498(13) Uani d 1
H H7 -0.0906 -0.0196 0.0346 0.06 Uiso calc 1
C C8 0.0779(7) -0.0284(4) 0.1059(2) 0.0429(11) Uani d 1
C C14 0.1268(7) -0.1511(4) 0.1033(2) 0.0487(12) Uani d 1
H H14A 0.058 -0.185 0.0695 0.058 Uiso calc 1
H H14B 0.0814 -0.1873 0.1399 0.058 Uiso calc 1
C C17 0.4241(11) -0.1258(5) 0.0348(3) 0.0730(18) Uani d 1
H H18A 0.3985 -0.0473 0.0316 0.11 Uiso calc 1
H H18B 0.565 -0.1395 0.03 0.11 Uiso calc 1
H H18C 0.3514 -0.1647 0.0039 0.11 Uiso calc 1
C C18 0.0168(11) 0.4178(4) 0.0818(2) 0.0650(16) Uani d 1
H H18D 0.1451 0.4401 0.0973 0.097 Uiso calc 1
H H18E 0.0293 0.3993 0.0399 0.097 Uiso calc 1
H H18F -0.0769 0.478 0.0864 0.097 Uiso calc 1
C C1 0.2258(8) 0.2228(4) 0.2076(2) 0.0495(12) Uani d 1
H H1A 0.3575 0.2325 0.1899 0.059 Uiso calc 1
H H1B 0.2422 0.1874 0.2466 0.059 Uiso calc 1
C C2 0.1248(8) 0.3368(4) 0.2155(2) 0.0549(14) Uani d 1
H H2A 0.1083 0.3528 0.2581 0.066 Uiso calc 1
H H2B 0.2086 0.3945 0.1981 0.066 Uiso calc 1
C C16 0.4381(17) -0.3474(5) 0.1564(3) 0.112(3) Uani d 1
H H16A 0.558 -0.315 0.1739 0.134 Uiso calc 1
H H16B 0.328 -0.3312 0.1836 0.134 Uiso calc 1
O O4 0.4632(8) -0.4609(3) 0.1547(2) 0.0832(14) Uani d 1
H H4 0.503 -0.4793 0.1212 0.125 Uiso calc 1

loop_
_atom_site_aniso_label
_atom_site_aniso_U_11
_atom_site_aniso_U_22
_atom_site_aniso_U_33
_atom_site_aniso_U_12
_atom_site_aniso_U_13
_atom_site_aniso_U_23
O6 0.053(2) 0.065(2) 0.0366(18) 0.0094(18) 0.0081(16) 0.0049(16)
O2 0.053(2) 0.061(2) 0.0407(18) 0.0075(19) -0.0149(16) -0.0080(15)
O5 0.058(2) 0.079(2) 0.057(2) 0.019(2) -0.0135(19) -0.011(2)
O1 0.078(3) 0.066(2) 0.046(2) 0.025(2) -0.0127(19) -0.0160(17)
O3 0.311(10) 0.076(3) 0.060(3) 0.036(5) 0.001(5) -0.016(2)
C3 0.055(3) 0.055(3) 0.038(3) 0.006(3) -0.002(2) -0.006(2)
C4 0.050(3) 0.049(2) 0.034(2) 0.001(2) -0.003(2) 0.000(2)
C5 0.040(3) 0.049(2) 0.029(2) -0.004(2) 0.004(2) 0.0006(19)
C10 0.038(2) 0.047(2) 0.026(2) -0.004(2) -0.0012(19) -0.0018(18)
C9 0.040(3) 0.047(2) 0.032(2) -0.004(2) -0.002(2) 0.000(2)
C11 0.040(3) 0.054(3) 0.061(3) -0.007(2) -0.006(3) -0.008(3)
C12 0.044(3) 0.053(3) 0.068(3) -0.005(3) -0.010(3) -0.009(3)
C13 0.052(3) 0.052(3) 0.044(3) 0.006(3) 0.006(2) -0.004(2)
C15 0.053(3) 0.056(3) 0.049(3) 0.002(3) 0.001(3) -0.010(2)
C20 0.045(3) 0.062(3) 0.034(2) 0.001(3) 0.005(2) 0.003(2)
C19 0.054(3) 0.056(3) 0.027(2) 0.001(3) -0.006(2) -0.004(2)
C6 0.055(3) 0.056(3) 0.028(2) 0.007(3) -0.004(2) -0.003(2)
C7 0.055(3) 0.058(3) 0.037(2) 0.002(3) -0.013(2) -0.015(2)
C8 0.037(3) 0.051(3) 0.040(2) -0.009(2) 0.002(2) -0.007(2)
C14 0.048(3) 0.047(3) 0.051(3) -0.008(3) -0.006(2) -0.004(2)
C17 0.091(5) 0.073(4) 0.055(3) 0.006(4) 0.024(3) 0.006(3)
C18 0.093(5) 0.052(3) 0.050(3) -0.009(3) 0.000(3) 0.014(3)
C1 0.054(3) 0.052(3) 0.042(3) -0.001(3) -0.013(2) -0.005(2)
C2 0.065(4) 0.058(3) 0.042(3) 0.002(3) -0.012(2) -0.014(2)
C16 0.214(10) 0.063(4) 0.058(4) 0.047(5) -0.024(5) -0.004(3)
O4 0.102(4) 0.060(2) 0.087(3) 0.016(3) -0.017(3) 0.001(2)

loop_
_atom_type_symbol
_atom_type_description
_atom_type_scat_dispersion_real
_atom_type_scat_dispersion_imag
_atom_type_scat_source
C C 0.0033 0.0016 'International Tables Vol C Tables 4.2.6.8 and 6.1.1.4'
H H 0 0 'International Tables Vol C Tables 4.2.6.8 and 6.1.1.4'
O O 0.0106 0.006 'International Tables Vol C Tables 4.2.6.8 and 6.1.1.4'

loop_
_geom_angle_atom_site_label_1
_geom_angle_atom_site_label_2
_geom_angle_atom_site_label_3
_geom_angle
C3 O6 C20 112.2(3)
C19 O2 C6 110.1(4)
C3 O1 H1 109.5
O1 C3 O6 106.7(4)
O1 C3 C2 108.7(4)
O6 C3 C2 109.4(4)
O1 C3 C4 113.5(4)
O6 C3 C4 106.8(4)
C2 C3 C4 111.6(4)
C19 C4 C18 108.5(4)
C19 C4 C5 103.4(4)
C18 C4 C5 113.6(4)
C19 C4 C3 109.3(4)
C18 C4 C3 113.6(4)
C5 C4 C3 108.0(4)
C6 C5 C10 114.9(4)
C6 C5 C4 103.8(4)
C10 C5 C4 109.7(3)
C6 C5 H5 109.4
C10 C5 H5 109.4
C4 C5 H5 109.4
C1 C10 C9 115.1(4)
C1 C10 C20 106.2(4)
C9 C10 C20 106.7(4)
C1 C10 C5 107.6(4)
C9 C10 C5 111.8(3)
C20 C10 C5 109.2(4)
C8 C9 C10 113.2(4)
C8 C9 C11 108.3(4)
C10 C9 C11 115.5(4)
C8 C9 H9 106.4
C10 C9 H9 106.4
C11 C9 H9 106.4
C9 C11 C12 110.5(4)
C9 C11 H11A 109.6
C12 C11 H11A 109.6
C9 C11 H11B 109.6
C12 C11 H11B 109.6
H11A C11 H11B 108.1
C11 C12 C13 113.0(4)
C11 C12 H12A 109
C13 C12 H12A 109
C11 C12 H12B 109
C13 C12 H12B 109
H12A C12 H12B 107.8
C17 C13 C15 108.4(4)
C17 C13 C12 111.4(5)
C15 C13 C12 110.7(4)
C17 C13 C14 110.0(5)
C15 C13 C14 107.4(4)
C12 C13 C14 108.8(4)
O3 C15 C16 114.8(5)
O3 C15 C13 122.6(5)
C16 C15 C13 122.6(5)
O6 C20 C10 111.9(4)
O6 C20 H20A 109.2
C10 C20 H20A 109.2
O6 C20 H20B 109.2
C10 C20 H20B 109.2
H20A C20 H20B 107.9
O5 C19 O2 120.4(5)
O5 C19 C4 128.0(4)
O2 C19 C4 111.6(4)
O2 C6 C7 112.0(4)
O2 C6 C5 105.5(4)
C7 C6 C5 115.5(4)
O2 C6 H6 107.9
C7 C6 H6 107.9
C5 C6 H6 107.9
C8 C7 C6 123.4(4)
C8 C7 H7 118.3
C6 C7 H7 118.3
C7 C8 C14 122.9(4)
C7 C8 C9 123.5(4)
C14 C8 C9 113.4(4)
C8 C14 C13 109.8(4)
C8 C14 H14A 109.7
C13 C14 H14A 109.7
C8 C14 H14B 109.7
C13 C14 H14B 109.7
H14A C14 H14B 108.2
C13 C17 H18A 109.5
C13 C17 H18B 109.5
H18A C17 H18B 109.5
C13 C17 H18C 109.5
H18A C17 H18C 109.5
H18B C17 H18C 109.5
C4 C18 H18D 109.5
C4 C18 H18E 109.5
H18D C18 H18E 109.5
C4 C18 H18F 109.5
H18D C18 H18F 109.5
H18E C18 H18F 109.5
C10 C1 C2 109.6(4)
C10 C1 H1A 109.8
C2 C1 H1A 109.8
C10 C1 H1B 109.8
C2 C1 H1B 109.8
H1A C1 H1B 108.2
C3 C2 C1 109.9(4)
C3 C2 H2A 109.7
C1 C2 H2A 109.7
C3 C2 H2B 109.7
C1 C2 H2B 109.7
H2A C2 H2B 108.2
O4 C16 C15 117.3(5)
O4 C16 H16A 108
C15 C16 H16A 108
O4 C16 H16B 108
C15 C16 H16B 108
H16A C16 H16B 107.2
C16 O4 H4 109.5

loop_
_geom_bond_atom_site_label_1
_geom_bond_atom_site_label_2
_geom_bond_distance
O6 C3 1.437(6)
O6 C20 1.442(6)
O2 C19 1.345(6)
O2 C6 1.469(6)
O5 C19 1.212(6)
O1 C3 1.394(6)
O1 H1 0.82
O3 C15 1.180(6)
C3 C2 1.509(7)
C3 C4 1.544(6)
C4 C19 1.504(7)
C4 C18 1.525(7)
C4 C5 1.544(7)
C5 C6 1.518(6)
C5 C10 1.536(6)
C5 H5 0.98
C10 C1 1.516(6)
C10 C9 1.531(6)
C10 C20 1.532(6)
C9 C8 1.510(6)
C9 C11 1.532(7)
C9 H9 0.98
C11 C12 1.541(7)
C11 H11A 0.97
C11 H11B 0.97
C12 C13 1.548(7)
C12 H12A 0.97
C12 H12B 0.97
C13 C17 1.520(7)
C13 C15 1.521(7)
C13 C14 1.553(7)
C15 C16 1.443(8)
C20 H20A 0.97
C20 H20B 0.97
C6 C7 1.482(7)
C6 H6 0.98
C7 C8 1.322(7)
C7 H7 0.93
C8 C14 1.509(6)
C14 H14A 0.97
C14 H14B 0.97
C17 H18A 0.96
C17 H18B 0.96
C17 H18C 0.96
C18 H18D 0.96
C18 H18E 0.96
C18 H18F 0.96
C1 C2 1.535(7)
C1 H1A 0.97
C1 H1B 0.97
C2 H2A 0.97
C2 H2B 0.97
C16 O4 1.373(7)
C16 H16A 0.97
C16 H16B 0.97
O4 H4 0.82

loop_
_geom_hbond_atom_site_label_D
_geom_hbond_atom_site_label_H
_geom_hbond_atom_site_label_A
_geom_hbond_site_symmetry_A
_geom_hbond_distance_DH
_geom_hbond_distance_HA
_geom_hbond_distance_DA
_geom_hbond_angle_DHA
O1 H1 O5 . 0.82 2.5 3.084(5) 128.6
O1 H1 O4 1_465 0.82 2.19 2.883(6) 143.1
O4 H4 O5 1_645 0.82 2.38 2.917(6) 124.3

loop_
_geom_torsion_atom_site_label_1
_geom_torsion_atom_site_label_2
_geom_torsion_atom_site_label_3
_geom_torsion_atom_site_label_4
_geom_torsion
C20 O6 C3 O1 -178.1(4)
C20 O6 C3 C2 -60.7(5)
C20 O6 C3 C4 60.2(5)
O1 C3 C4 C19 -73.5(5)
O6 C3 C4 C19 43.8(5)
C2 C3 C4 C19 163.3(4)
O1 C3 C4 C18 47.8(7)
O6 C3 C4 C18 165.0(4)
C2 C3 C4 C18 -75.5(6)
O1 C3 C4 C5 174.7(4)
O6 C3 C4 C5 -68.0(5)
C2 C3 C4 C5 51.4(5)
C19 C4 C5 C6 19.5(5)
C18 C4 C5 C6 -97.8(5)
C3 C4 C5 C6 135.3(4)
C19 C4 C5 C10 -103.8(4)
C18 C4 C5 C10 138.9(4)
C3 C4 C5 C10 12.0(5)
C6 C5 C10 C1 175.8(4)
C4 C5 C10 C1 -67.7(5)
C6 C5 C10 C9 48.5(5)
C4 C5 C10 C9 165.0(4)
C6 C5 C10 C20 -69.3(5)
C4 C5 C10 C20 47.2(5)
C1 C10 C9 C8 -164.9(4)
C20 C10 C9 C8 77.6(4)
C5 C10 C9 C8 -41.6(5)
C1 C10 C9 C11 -39.2(6)
C20 C10 C9 C11 -156.7(4)
C5 C10 C9 C11 84.1(5)
C8 C9 C11 C12 -56.3(6)
C10 C9 C11 C12 175.5(4)
C9 C11 C12 C13 55.9(6)
C11 C12 C13 C17 67.4(6)
C11 C12 C13 C15 -171.9(4)
C11 C12 C13 C14 -54.1(6)
C17 C13 C15 O3 -28.6(9)
C12 C13 C15 O3 -151.1(7)
C14 C13 C15 O3 90.2(8)
C17 C13 C15 C16 152.0(7)
C12 C13 C15 C16 29.5(9)
C14 C13 C15 C16 -89.2(8)
C3 O6 C20 C10 2.4(5)
C1 C10 C20 O6 57.5(5)
C9 C10 C20 O6 -179.2(4)
C5 C10 C20 O6 -58.2(5)
C6 O2 C19 O5 171.3(4)
C6 O2 C19 C4 -7.0(5)
C18 C4 C19 O5 -65.7(7)
C5 C4 C19 O5 173.4(5)
C3 C4 C19 O5 58.6(6)
C18 C4 C19 O2 112.5(5)
C5 C4 C19 O2 -8.4(5)
C3 C4 C19 O2 -123.2(4)
C19 O2 C6 C7 146.2(4)
C19 O2 C6 C5 19.8(5)
C10 C5 C6 O2 96.0(4)
C4 C5 C6 O2 -23.8(5)
C10 C5 C6 C7 -28.1(6)
C4 C5 C6 C7 -148.0(4)
O2 C6 C7 C8 -120.1(5)
C5 C6 C7 C8 0.7(8)
C6 C7 C8 C14 -167.9(5)
C6 C7 C8 C9 5.5(8)
C10 C9 C8 C7 16.1(7)
C11 C9 C8 C7 -113.3(6)
C10 C9 C8 C14 -169.9(4)
C11 C9 C8 C14 60.6(5)
C7 C8 C14 C13 113.5(5)
C9 C8 C14 C13 -60.5(5)
C17 C13 C14 C8 -67.7(5)
C15 C13 C14 C8 174.5(4)
C12 C13 C14 C8 54.6(5)
C9 C10 C1 C2 -176.9(4)
C20 C10 C1 C2 -59.1(5)
C5 C10 C1 C2 57.7(5)
O1 C3 C2 C1 172.3(4)
O6 C3 C2 C1 56.2(5)
C4 C3 C2 C1 -61.7(6)
C10 C1 C2 C3 4.7(6)
O3 C15 C16 O4 -3.0(13)
C13 C15 C16 O4 176.5(6)

_cod_database_fobs_code 2021172
